data_7036225
loop_
_publ_author_name
'Nayak, Dipak Kumar'
'Baishya, Rinku'
'Natarajan, Ramalingam'
'Sen, Tuhinadri'
'Debnath, Mita Chatterjee'

_publ_section_title
;
 Tricarbonyl (99m)Tc(i) and Re(i)-thiosemicarbazone complexes: synthesis,
 characterization and biological evaluation for targeting bacterial
 infection.
;
_journal_issue 36
_journal_name_full 'Dalton transactions (Cambridge, England : 2003)'
_journal_page_first 16136
_journal_page_last 16148
_journal_paper_doi 10.1039/c5dt02264a
_journal_volume 44
_journal_year 2015
_chemical_formula_moiety 'C11 H10 Br N4 O6 Re S, 1(C7 H8)'
_chemical_formula_sum 'C18 H18 Br N4 O6 Re S'
_chemical_formula_weight 684.53
_space_group_crystal_system monoclinic
_space_group_IT_number 14
_space_group_name_Hall '-P 2yn'
_space_group_name_H-M_alt 'P 1 21/n 1'
_symmetry_space_group_name_Hall '-P 2yn'
_symmetry_space_group_name_H-M 'P 1 21/n 1'
_atom_sites_solution_hydrogens geom
_atom_sites_solution_primary direct
_audit_creation_date 2015-03-30
_audit_creation_method
;
Olex2 1.2
(compiled 2014.07.22 svn.r2960 for OlexSys, GUI svn.r4862)
;
_audit_update_record
;
2015-05-23 deposited with the CCDC.
2015-08-05 downloaded from the CCDC.
;
_cell_angle_alpha 90
_cell_angle_beta 101.055(3)
_cell_angle_gamma 90
_cell_formula_units_Z 4
_cell_length_a 11.1341(6)
_cell_length_b 18.3725(10)
_cell_length_c 11.6288(6)
_cell_measurement_reflns_used 9162
_cell_measurement_temperature 296(2)
_cell_measurement_theta_max 29.01
_cell_measurement_theta_min 2.17
_cell_volume 2334.7(2)
_computing_molecular_graphics 'Olex2 (Dolomanov et al., 2009)'
_computing_publication_material 'Olex2 (Dolomanov et al., 2009)'
_computing_structure_refinement 'ShelXL (Sheldrick, 2008)'
_computing_structure_solution 'ShelXT (Sheldrick, 2008)'
_diffrn_ambient_temperature 296.15
_diffrn_measured_fraction_theta_full 0.994
_diffrn_measured_fraction_theta_max 0.994
_diffrn_measurement_device_type 'Bruker APEX-II CCD'
_diffrn_measurement_method '\f and \w scans'
_diffrn_radiation_type MoK\a
_diffrn_radiation_wavelength 0.71073
_diffrn_reflns_av_R_equivalents 0.0594
_diffrn_reflns_av_unetI/netI 0.0526
_diffrn_reflns_laue_measured_fraction_full 0.994
_diffrn_reflns_laue_measured_fraction_max 0.994
_diffrn_reflns_limit_h_max 13
_diffrn_reflns_limit_h_min -13
_diffrn_reflns_limit_k_max 22
_diffrn_reflns_limit_k_min -21
_diffrn_reflns_limit_l_max 14
_diffrn_reflns_limit_l_min -14
_diffrn_reflns_number 19069
_diffrn_reflns_point_group_measured_fraction_full 0.994
_diffrn_reflns_point_group_measured_fraction_max 0.994
_diffrn_reflns_theta_full 25.242
_diffrn_reflns_theta_max 25.999
_diffrn_reflns_theta_min 2.168
_diffrn_standards_number 0
_exptl_absorpt_coefficient_mu 7.046
_exptl_absorpt_correction_T_max 0.7458
_exptl_absorpt_correction_T_min 0.2969
_exptl_absorpt_correction_type multi-scan
_exptl_absorpt_process_details
'SADABS-2012/1 (Bruker,2012) was used for absorption correction. wR2(int) was 0.1463 before and 0.0742 after correction. The Ratio of minimum to maximum transmission is 0.3981. The \l/2 correction factor is 0.0015.'
_exptl_crystal_colour red
_exptl_crystal_colour_primary red
_exptl_crystal_density_diffrn 1.948
_exptl_crystal_description block
_exptl_crystal_F_000 1312
_exptl_crystal_size_max 0.23
_exptl_crystal_size_mid 0.21
_exptl_crystal_size_min 0.19
_refine_diff_density_max 2.353
_refine_diff_density_min -1.609
_refine_diff_density_rms 0.190
_refine_ls_extinction_method none
_refine_ls_goodness_of_fit_ref 1.004
_refine_ls_hydrogen_treatment constr
_refine_ls_matrix_type full
_refine_ls_number_parameters 315
_refine_ls_number_reflns 4570
_refine_ls_number_restraints 146
_refine_ls_restrained_S_all 0.989
_refine_ls_R_factor_all 0.0736
_refine_ls_R_factor_gt 0.0514
_refine_ls_shift/su_max 0.001
_refine_ls_shift/su_mean 0.000
_refine_ls_structure_factor_coef Fsqd
_refine_ls_weighting_details 'w=1/[\s^2^(Fo^2^)+(0.0570P)^2^+16.3538P] where P=(Fo^2^+2Fc^2^)/3'
_refine_ls_weighting_scheme calc
_refine_ls_wR_factor_gt 0.1215
_refine_ls_wR_factor_ref 0.1363
_reflns_Friedel_coverage 0.000
_reflns_number_gt 3411
_reflns_number_total 4570
_reflns_threshold_expression 'I > 2\s(I)'
_cod_data_source_file c5dt02264a2.cif
_cod_data_source_block mcd_esc_re_jan14_0m
_cod_depositor_comments 'Adding full bibliography for 7036222--7036227.cif.'
_cod_database_code 7036225
_shelx_space_group_comment
;
The symmetry employed for this shelxl refinement is uniquely defined
by the following loop, which should always be used as a source of
symmetry information in preference to the above space-group names.
They are only intended as comments.
;
_olex2_refinement_description
;
1. Fixed Uiso
 At 1.2 times of:
  All C(H) groups, All C(H,H) groups, All N(H) groups
 At 1.5 times of:
  All C(H,H,H) groups
2. Restrained distances
 C13-C18
 1.47 with sigma of 0.04
 C13A-C18A
 1.47 with sigma of 0.04
 C18-C14 \\sim C18-C12 \\sim C18A-C14A \\sim C18A-C12A
 with sigma of 0.04
3. Rigid bond restraints
 C18, C18A
 with sigma for 1-2 distances of 0.01 and sigma for 1-3 distances of 0.01
4. Uiso/Uaniso restraints and constraints
C13 \\sim C14 \\sim C15 \\sim C16 \\sim C17: within 1.7A with sigma of 0.02 and
sigma for terminal atoms of 0.04
C13A \\sim C13A \\sim C14A \\sim C15A \\sim C16A \\sim C17A: within 1.7A with
sigma of 0.02 and sigma for terminal atoms of 0.04
Uanis(C18) = Uanis(C18A)
5. Rigid body (RIGU) restrains
 C13, C14, C15, C16, C17, C12, C18
 with sigma for 1-2 distances of 0.004 and sigma for 1-3 distances of 0.004
 C13A, C14A, C15A, C16A, C17A, C12A, C18A
 with sigma for 1-2 distances of 0.004 and sigma for 1-3 distances of 0.004
6. Others
 Sof(C18A)=Sof(H18D)=Sof(H18E)=Sof(H18F)=Sof(C13A)=Sof(C12A)=Sof(H12A)=
 Sof(C17A)=Sof(H17A)=Sof(C16A)=Sof(H16A)=Sof(C15A)=Sof(H15A)=Sof(C14A)=
 Sof(H14A)=1-FVAR(1)
 Sof(C13)=Sof(C14)=Sof(H14)=Sof(C15)=Sof(H15)=Sof(C16)=Sof(H16)=Sof(C17)=
 Sof(H17)=Sof(C12)=Sof(H12)=Sof(C18)=Sof(H18A)=Sof(H18B)=Sof(H18C)=FVAR(1)
7.a Secondary CH2 refined with riding coordinates:
 C10(H10A,H10B)
7.b Me refined with riding coordinates:
 C18(H18A,H18B,H18C), C18A(H18D,H18E,H18F)
7.c Aromatic/amide H refined with riding coordinates:
 C5(H5), C7(H7), C8(H8), N4(H4), N2(H2), C14(H14), C15(H15), C16(H16),
 C17(H17), C12(H12), C12A(H12A), C17A(H17A), C16A(H16A), C15A(H15A), C14A(H14A)
7.d Fitted hexagon refined as free rotating group:
 C13(C14,C15,C16,C17,C12), C13A(C12A,C17A,C16A,C15A,C14A)
7.e Idealised Me refined as rotating group:
 C11(H11A,H11B,H11C)
;
_shelx_shelxl_version_number 2014/7
_olex2_submission_special_instructions 'No special instructions were received'

loop_
_space_group_symop_operation_xyz
'x, y, z'
'-x+1/2, y+1/2, -z+1/2'
'-x, -y, -z'
'x-1/2, -y-1/2, z-1/2'

loop_
_atom_site_label
_atom_site_type_symbol
_atom_site_fract_x
_atom_site_fract_y
_atom_site_fract_z
_atom_site_U_iso_or_equiv
_atom_site_adp_type
_atom_site_occupancy
_atom_site_site_symmetry_order
_atom_site_calc_flag
_atom_site_refinement_flags_posn
_atom_site_refinement_flags_adp
_atom_site_refinement_flags_occupancy
_atom_site_disorder_assembly
_atom_site_disorder_group
Br1 Br 0.71707(9) 0.58547(5) 0.11467(8) 0.0576(3) Uani 1 1 d . . . . .
C1 C 0.8106(11) 0.5660(7) 0.3995(10) 0.081(4) Uani 1 1 d . . . . .
C2 C 0.7369(10) 0.4350(6) 0.4273(8) 0.064(3) Uani 1 1 d . . . . .
C3 C 0.8801(11) 0.4598(6) 0.2716(9) 0.065(3) Uani 1 1 d . . . . .
C11 C 0.1234(10) 0.5727(8) 0.1112(14) 0.103(5) Uani 1 1 d . . . . .
H11A H 0.1305 0.5899 0.0348 0.154 Uiso 1 1 calc GR . . . .
H11B H 0.0718 0.6051 0.1447 0.154 Uiso 1 1 calc GR . . . .
H11C H 0.0882 0.5248 0.1047 0.154 Uiso 1 1 calc GR . . . .
C10 C 0.2494(10) 0.5700(7) 0.1893(11) 0.080(3) Uani 1 1 d . . . . .
H10A H 0.2851 0.6183 0.1969 0.096 Uiso 1 1 calc R . . . .
H10B H 0.2428 0.5529 0.2668 0.096 Uiso 1 1 calc R . . . .
C4 C 0.4419(8) 0.5039(5) 0.1840(8) 0.047(2) Uani 1 1 d . . . . .
C5 C 0.6268(8) 0.3668(5) 0.1111(7) 0.046(2) Uani 1 1 d . . . . .
H5 H 0.5674 0.3541 0.0466 0.055 Uiso 1 1 calc R . . . .
C6 C 0.7308(8) 0.3203(5) 0.1387(7) 0.047(2) Uani 1 1 d . . . . .
C7 C 0.7754(9) 0.2718(5) 0.0707(8) 0.063(3) Uani 1 1 d . . . . .
H7 H 0.7450 0.2629 -0.0082 0.075 Uiso 1 1 calc R . . . .
C8 C 0.8757(10) 0.2372(5) 0.1405(8) 0.062(3) Uani 1 1 d . . . . .
H8 H 0.9263 0.2020 0.1175 0.074 Uiso 1 1 calc R . . . .
C9 C 0.8826(8) 0.2655(5) 0.2460(7) 0.049(2) Uani 1 1 d . . . . .
N4 N 0.3265(7) 0.5210(5) 0.1377(7) 0.058(2) Uani 1 1 d . . . . .
H4 H 0.2951 0.5014 0.0717 0.069 Uiso 1 1 calc R . . . .
N2 N 0.4931(6) 0.4549(4) 0.1241(5) 0.0425(16) Uani 1 1 d . . . . .
H2 H 0.4540 0.4413 0.0565 0.051 Uiso 1 1 calc R . . . .
N1 N 0.6070(6) 0.4250(4) 0.1671(5) 0.0401(15) Uani 1 1 d . . . . .
N3 N 0.9646(8) 0.2497(5) 0.3532(7) 0.059(2) Uani 1 1 d . . . . .
O1 O 0.8633(10) 0.6091(6) 0.4620(9) 0.128(4) Uani 1 1 d . . . . .
O2 O 0.7444(9) 0.3978(5) 0.5074(6) 0.096(3) Uani 1 1 d . . . . .
O3 O 0.9737(8) 0.4404(5) 0.2591(9) 0.099(3) Uani 1 1 d . . . . .
O4 O 0.7955(5) 0.3159(3) 0.2509(4) 0.0483(14) Uani 1 1 d . . . . .
O5 O 1.0493(7) 0.2086(5) 0.3468(7) 0.081(2) Uani 1 1 d . . . . .
O6 O 0.9425(8) 0.2758(5) 0.4426(6) 0.097(3) Uani 1 1 d . . . . .
Re1 Re 0.72421(3) 0.49605(2) 0.29605(3) 0.04822(16) Uani 1 1 d . . . . .
S S 0.5189(2) 0.54153(15) 0.3092(2) 0.0597(6) Uani 1 1 d . . . . .
C13 C 0.778(3) 0.1804(18) 0.716(2) 0.163(8) Uani 0.56(3) 1 d D . P A 1
C14 C 0.825(3) 0.1432(15) 0.819(3) 0.166(9) Uani 0.56(3) 1 d G . P A 1
H14 H 0.7792 0.1066 0.8451 0.199 Uiso 0.56(3) 1 calc R . P A 1
C15 C 0.940(3) 0.161(2) 0.882(2) 0.174(9) Uani 0.56(3) 1 d G . P A 1
H15 H 0.9716 0.1358 0.9512 0.209 Uiso 0.56(3) 1 calc R . P A 1
C16 C 1.009(3) 0.215(2) 0.843(3) 0.174(9) Uani 0.56(3) 1 d G . P A 1
H16 H 1.0859 0.2270 0.8855 0.209 Uiso 0.56(3) 1 calc R . P A 1
C17 C 0.962(3) 0.2525(16) 0.740(3) 0.173(9) Uani 0.56(3) 1 d G . P A 1
H17 H 1.0077 0.2891 0.7138 0.208 Uiso 0.56(3) 1 calc R . P A 1
C12 C 0.847(3) 0.2351(17) 0.677(2) 0.169(10) Uani 0.56(3) 1 d G . P A 1
H12 H 0.8154 0.2600 0.6077 0.202 Uiso 0.56(3) 1 calc R . P A 1
C18 C 0.664(4) 0.157(3) 0.649(4) 0.221(12) Uani 0.56(3) 1 d D U P A 1
H18A H 0.6427 0.1874 0.5804 0.332 Uiso 0.56(3) 1 calc R . P A 1
H18B H 0.6705 0.1075 0.6250 0.332 Uiso 0.56(3) 1 calc R . P A 1
H18C H 0.6018 0.1610 0.6952 0.332 Uiso 0.56(3) 1 calc R . P A 1
C18A C 0.686(5) 0.217(4) 0.612(4) 0.221(12) Uani 0.44(3) 1 d D U P A 2
H18D H 0.6227 0.1823 0.6180 0.332 Uiso 0.44(3) 1 calc R . P A 2
H18E H 0.6532 0.2654 0.6127 0.332 Uiso 0.44(3) 1 calc R . P A 2
H18F H 0.7144 0.2092 0.5403 0.332 Uiso 0.44(3) 1 calc R . P A 2
C13A C 0.785(3) 0.208(2) 0.709(3) 0.175(11) Uani 0.44(3) 1 d D . P A 2
C12A C 0.886(4) 0.253(2) 0.718(3) 0.173(12) Uani 0.44(3) 1 d G . P A 2
H12A H 0.8850 0.2925 0.6667 0.207 Uiso 0.44(3) 1 calc R . P A 2
C17A C 0.990(3) 0.240(2) 0.803(4) 0.173(11) Uani 0.44(3) 1 d G . P A 2
H17A H 1.0580 0.2701 0.8086 0.207 Uiso 0.44(3) 1 calc R . P A 2
C16A C 0.992(4) 0.181(3) 0.879(3) 0.173(11) Uani 0.44(3) 1 d G . P A 2
H16A H 1.0612 0.1725 0.9357 0.208 Uiso 0.44(3) 1 calc R . P A 2
C15A C 0.890(5) 0.136(2) 0.870(3) 0.171(11) Uani 0.44(3) 1 d G . P A 2
H15A H 0.8915 0.0973 0.9209 0.205 Uiso 0.44(3) 1 calc R . P A 2
C14A C 0.787(4) 0.150(2) 0.785(4) 0.171(10) Uani 0.44(3) 1 d G . P A 2
H14A H 0.7186 0.1197 0.7790 0.205 Uiso 0.44(3) 1 calc R . P A 2

loop_
_atom_site_aniso_label
_atom_site_aniso_U_11
_atom_site_aniso_U_22
_atom_site_aniso_U_33
_atom_site_aniso_U_23
_atom_site_aniso_U_13
_atom_site_aniso_U_12
Br1 0.0659(6) 0.0599(6) 0.0414(5) 0.0064(4) -0.0039(4) -0.0098(4)
C1 0.084(8) 0.085(8) 0.057(7) -0.012(6) -0.030(6) 0.006(6)
C2 0.090(7) 0.075(7) 0.022(4) -0.007(5) -0.001(5) 0.007(6)
C3 0.076(7) 0.066(6) 0.047(6) -0.010(5) -0.005(5) -0.010(6)
C11 0.060(7) 0.110(11) 0.139(13) 0.000(9) 0.022(8) 0.023(7)
C10 0.071(7) 0.087(8) 0.087(8) -0.010(7) 0.028(6) 0.019(6)
C4 0.051(5) 0.055(5) 0.036(5) -0.003(4) 0.014(4) -0.007(4)
C5 0.056(5) 0.052(5) 0.022(4) -0.001(4) -0.010(3) -0.007(4)
C6 0.056(5) 0.054(5) 0.026(4) -0.001(4) -0.007(4) 0.000(4)
C7 0.082(7) 0.068(6) 0.029(5) -0.012(4) -0.013(4) 0.023(5)
C8 0.078(7) 0.058(6) 0.045(5) -0.001(5) 0.001(5) 0.021(5)
C9 0.060(5) 0.047(5) 0.036(5) 0.002(4) -0.001(4) 0.001(4)
N4 0.050(4) 0.080(5) 0.041(4) -0.005(4) 0.005(3) 0.009(4)
N2 0.045(4) 0.058(4) 0.021(3) -0.006(3) -0.004(3) 0.003(3)
N1 0.049(4) 0.051(4) 0.018(3) -0.002(3) 0.001(3) -0.004(3)
N3 0.072(5) 0.062(5) 0.034(4) 0.007(4) -0.016(4) -0.009(4)
O1 0.138(8) 0.106(7) 0.113(8) -0.044(6) -0.047(6) -0.023(6)
O2 0.147(8) 0.100(6) 0.037(4) 0.019(4) 0.010(4) 0.016(6)
O3 0.062(5) 0.115(7) 0.119(8) -0.003(6) 0.016(5) 0.012(5)
O4 0.064(4) 0.056(3) 0.020(3) -0.002(3) -0.004(2) 0.002(3)
O5 0.077(5) 0.088(6) 0.066(5) 0.014(4) -0.018(4) 0.020(4)
O6 0.121(7) 0.119(7) 0.035(4) -0.006(4) -0.023(4) 0.019(5)
Re1 0.0596(3) 0.0535(2) 0.0254(2) -0.00438(14) -0.00716(15) -0.00265(16)
S 0.0724(16) 0.0693(16) 0.0358(12) -0.0155(11) 0.0069(11) 0.0016(13)
C13 0.275(18) 0.141(16) 0.092(13) 0.011(11) 0.084(11) 0.122(13)
C14 0.277(19) 0.147(16) 0.093(13) 0.015(12) 0.084(12) 0.116(14)
C15 0.282(19) 0.160(18) 0.097(13) 0.012(13) 0.080(12) 0.111(15)
C16 0.283(19) 0.159(18) 0.098(15) 0.013(13) 0.081(13) 0.111(15)
C17 0.285(19) 0.153(17) 0.099(16) 0.006(13) 0.081(13) 0.115(15)
C12 0.28(2) 0.152(18) 0.090(15) 0.015(14) 0.082(13) 0.113(15)
C18 0.305(18) 0.22(3) 0.140(16) 0.041(16) 0.049(13) 0.078(16)
C18A 0.305(18) 0.22(3) 0.140(16) 0.041(16) 0.049(13) 0.078(16)
C13A 0.28(2) 0.17(2) 0.097(15) -0.003(13) 0.081(13) 0.111(15)
C12A 0.27(2) 0.17(2) 0.095(18) -0.002(16) 0.078(14) 0.111(16)
C17A 0.28(2) 0.17(2) 0.091(17) -0.004(14) 0.078(14) 0.112(16)
C16A 0.28(2) 0.17(2) 0.085(14) -0.006(14) 0.076(14) 0.108(16)
C15A 0.28(2) 0.17(2) 0.084(14) -0.010(14) 0.077(14) 0.108(16)
C14A 0.28(2) 0.17(2) 0.086(15) -0.007(13) 0.079(13) 0.108(16)

loop_
_atom_type_symbol
_atom_type_description
_atom_type_scat_dispersion_real
_atom_type_scat_dispersion_imag
_atom_type_scat_source
C C 0.0033 0.0016 'International Tables Vol C Tables 4.2.6.8 and 6.1.1.4'
H H 0.0000 0.0000 'International Tables Vol C Tables 4.2.6.8 and 6.1.1.4'
Br Br -0.2901 2.4595 'International Tables Vol C Tables 4.2.6.8 and 6.1.1.4'
N N 0.0061 0.0033 'International Tables Vol C Tables 4.2.6.8 and 6.1.1.4'
O O 0.0106 0.0060 'International Tables Vol C Tables 4.2.6.8 and 6.1.1.4'
Re Re -1.0185 7.2310 'International Tables Vol C Tables 4.2.6.8 and 6.1.1.4'
S S 0.1246 0.1234 'International Tables Vol C Tables 4.2.6.8 and 6.1.1.4'

loop_
_geom_angle_atom_site_label_1
_geom_angle_atom_site_label_2
_geom_angle_atom_site_label_3
_geom_angle
O1 C1 Re1 179.4(12)
O2 C2 Re1 179.8(11)
O3 C3 Re1 177.7(10)
H11A C11 H11B 109.5
H11A C11 H11C 109.5
H11B C11 H11C 109.5
C10 C11 H11A 109.5
C10 C11 H11B 109.5
C10 C11 H11C 109.5
C11 C10 H10A 109.9
C11 C10 H10B 109.9
H10A C10 H10B 108.3
N4 C10 C11 109.0(10)
N4 C10 H10A 109.9
N4 C10 H10B 109.9
N4 C4 N2 115.2(8)
N4 C4 S 122.9(7)
N2 C4 S 122.0(7)
C6 C5 H5 116.8
N1 C5 H5 116.8
N1 C5 C6 126.4(7)
C7 C6 C5 129.8(7)
C7 C6 O4 109.6(7)
O4 C6 C5 120.4(7)
C6 C7 H7 126.2
C6 C7 C8 107.6(8)
C8 C7 H7 126.2
C7 C8 H8 127.6
C9 C8 C7 104.9(8)
C9 C8 H8 127.6
C8 C9 N3 130.2(9)
C8 C9 O4 113.3(8)
O4 C9 N3 116.5(8)
C10 N4 H4 117.2
C4 N4 C10 125.5(9)
C4 N4 H4 117.2
C4 N2 H2 118.8
C4 N2 N1 122.3(7)
N1 N2 H2 118.8
C5 N1 N2 112.3(6)
C5 N1 Re1 133.9(6)
N2 N1 Re1 113.0(5)
O5 N3 C9 116.4(8)
O6 N3 C9 117.9(9)
O6 N3 O5 125.6(8)
C9 O4 C6 104.5(6)
C1 Re1 Br1 91.1(4)
C1 Re1 C3 88.1(5)
C1 Re1 N1 173.0(4)
C1 Re1 S 95.5(4)
C2 Re1 Br1 177.1(3)
C2 Re1 C1 86.5(5)
C2 Re1 C3 89.1(5)
C2 Re1 N1 98.1(4)
C2 Re1 S 94.5(3)
C3 Re1 Br1 89.3(3)
C3 Re1 N1 97.3(3)
C3 Re1 S 175.1(3)
N1 Re1 Br1 84.44(16)
N1 Re1 S 78.97(18)
S Re1 Br1 87.29(7)
C4 S Re1 97.6(3)
C14 C13 C12 120.0
C18 C13 C14 118.2(15)
C18 C13 C12 121.6(15)
C13 C14 H14 120.0
C15 C14 C13 120.0
C15 C14 H14 120.0
C14 C15 H15 120.0
C14 C15 C16 120.0
C16 C15 H15 120.0
C15 C16 H16 120.0
C17 C16 C15 120.0
C17 C16 H16 120.0
C16 C17 H17 120.0
C16 C17 C12 120.0
C12 C17 H17 120.0
C13 C12 H12 120.0
C17 C12 C13 120.0
C17 C12 H12 120.0
C13 C18 H18A 109.5
C13 C18 H18B 109.5
C13 C18 H18C 109.5
H18A C18 H18B 109.5
H18A C18 H18C 109.5
H18B C18 H18C 109.5
H18D C18A H18E 109.5
H18D C18A H18F 109.5
H18E C18A H18F 109.5
C13A C18A H18D 109.5
C13A C18A H18E 109.5
C13A C18A H18F 109.5
C18A C13A C12A 119.2(16)
C18A C13A C14A 120.3(16)
C12A C13A C14A 120.0
C13A C12A H12A 120.0
C13A C12A C17A 120.0
C17A C12A H12A 120.0
C12A C17A H17A 120.0
C12A C17A C16A 120.0
C16A C17A H17A 120.0
C17A C16A H16A 120.0
C17A C16A C15A 120.0
C15A C16A H16A 120.0
C16A C15A H15A 120.0
C14A C15A C16A 120.0
C14A C15A H15A 120.0
C13A C14A H14A 120.0
C15A C14A C13A 120.0
C15A C14A H14A 120.0

loop_
_geom_bond_atom_site_label_1
_geom_bond_atom_site_label_2
_geom_bond_distance
Br1 Re1 2.6627(10)
C1 O1 1.156(13)
C1 Re1 1.892(11)
C2 O2 1.146(12)
C2 Re1 1.877(10)
C3 O3 1.137(13)
C3 Re1 1.931(13)
C11 H11A 0.9600
C11 H11B 0.9600
C11 H11C 0.9600
C11 C10 1.519(16)
C10 H10A 0.9700
C10 H10B 0.9700
C10 N4 1.451(12)
C4 N4 1.331(11)
C4 N2 1.332(11)
C4 S 1.690(9)
C5 H5 0.9300
C5 C6 1.427(12)
C5 N1 1.292(10)
C6 C7 1.347(12)
C6 O4 1.366(9)
C7 H7 0.9300
C7 C8 1.400(13)
C8 H8 0.9300
C8 C9 1.321(12)
C9 N3 1.427(11)
C9 O4 1.351(10)
N4 H4 0.8600
N2 H2 0.8600
N2 N1 1.384(9)
N1 Re1 2.215(6)
N3 O5 1.222(11)
N3 O6 1.212(10)
Re1 S 2.466(3)
C13 C14 1.3900
C13 C12 1.3900
C13 C18 1.42(3)
C14 H14 0.9300
C14 C15 1.3900
C15 H15 0.9300
C15 C16 1.3900
C16 H16 0.9300
C16 C17 1.3900
C17 H17 0.9300
C17 C12 1.3900
C12 H12 0.9300
C18 H18A 0.9600
C18 H18B 0.9600
C18 H18C 0.9600
C18A H18D 0.9600
C18A H18E 0.9600
C18A H18F 0.9600
C18A C13A 1.42(3)
C13A C12A 1.3900
C13A C14A 1.3900
C12A H12A 0.9300
C12A C17A 1.3900
C17A H17A 0.9300
C17A C16A 1.3900
C16A H16A 0.9300
C16A C15A 1.3900
C15A H15A 0.9300
C15A C14A 1.3900
C14A H14A 0.9300

loop_
_geom_torsion_atom_site_label_1
_geom_torsion_atom_site_label_2
_geom_torsion_atom_site_label_3
_geom_torsion_atom_site_label_4
_geom_torsion
C11 C10 N4 C4 -178.1(10)
C4 N2 N1 C5 164.0(8)
C4 N2 N1 Re1 -24.9(9)
C5 C6 C7 C8 -177.1(10)
C5 C6 O4 C9 177.5(8)
C6 C5 N1 N2 -175.2(8)
C6 C5 N1 Re1 16.3(13)
C6 C7 C8 C9 1.8(12)
C7 C6 O4 C9 2.4(10)
C7 C8 C9 N3 178.1(10)
C7 C8 C9 O4 -0.2(12)
C8 C9 N3 O5 7.5(15)
C8 C9 N3 O6 -169.9(11)
C8 C9 O4 C6 -1.3(10)
N4 C4 N2 N1 -172.3(7)
N4 C4 S Re1 -169.0(7)
N2 C4 N4 C10 176.7(9)
N2 C4 S Re1 10.8(7)
N1 C5 C6 C7 -159.8(10)
N1 C5 C6 O4 26.2(14)
N3 C9 O4 C6 -179.9(7)
O4 C6 C7 C8 -2.6(12)
O4 C9 N3 O5 -174.3(8)
O4 C9 N3 O6 8.3(13)
S C4 N4 C10 -3.5(14)
S C4 N2 N1 7.9(11)
C13 C14 C15 C16 0.0
C14 C13 C12 C17 0.0
C14 C15 C16 C17 0.0
C15 C16 C17 C12 0.0
C16 C17 C12 C13 0.0
C12 C13 C14 C15 0.0
C18 C13 C14 C15 175(4)
C18 C13 C12 C17 -175(4)
C18A C13A C12A C17A -172(4)
C18A C13A C14A C15A 172(4)
C13A C12A C17A C16A 0.0
C12A C13A C14A C15A 0.0
C12A C17A C16A C15A 0.0
C17A C16A C15A C14A 0.0
C16A C15A C14A C13A 0.0
C14A C13A C12A C17A 0.0
